data_4111824
loop_
_publ_author_name
'Francesc Teixidor'
'Gemma Barber\`a'
'Albert Vaca'
'Raikko Kivek\"as'
'Reijo Sillanp\"a\"a'
'Josep Oliva'
'Clara Vi\~nas'

_publ_contact_author
;   
     Dra Clara Vi\~nas
     Institut de Ci\`encia de Materials de Barcelona
     C.S.C.I.
     Campus U.A.B.
     08193 Bellaterra
     Spain
;
_publ_contact_author_email clara@icmab.es
_publ_contact_author_fax '+ 34 93 5805729'
_publ_contact_author_phone '+ 34 93 5801853'
_publ_section_title
;
 Are Methyl Groups Electron-Donating or Electron-Withdrawing in Boron
 Clusters? Permethylation of o-Carborane
;
_journal_name_full 'Journal of the American Chemical Society'
_journal_page_first 10158
_journal_page_last 10159
_journal_paper_doi 10.1021/ja052981r
_journal_volume 127
_journal_year 2005
_chemical_formula_moiety 'C10 H26.727 B10 Cl0.566 I0.707'
_chemical_formula_sum 'C10 H26.727 B10 Cl0.566 I0.707'
_chemical_formula_weight 364.92
_chemical_name_systematic
;
 ?
;
_space_group_IT_number 9
_symmetry_cell_setting monoclinic
_symmetry_space_group_name_Hall 'C -2yc'
_symmetry_space_group_name_H-M 'C 1 c 1'
_atom_sites_solution_hydrogens geom
_atom_sites_solution_primary direct
_atom_sites_solution_secondary difmap
_audit_creation_method SHELXL-97
_cell_angle_alpha 90.00
_cell_angle_beta 100.947(1)
_cell_angle_gamma 90.00
_cell_formula_units_Z 4
_cell_length_a 9.3921(2)
_cell_length_b 15.6274(3)
_cell_length_c 13.4697(3)
_cell_measurement_reflns_used 1750
_cell_measurement_temperature 173(2)
_cell_measurement_theta_max 25.028
_cell_measurement_theta_min 1.018
_cell_volume 1941.03(7)
_computing_cell_refinement 'HKL Scalepack (Otwinowsky & Minor, 1997)'
_computing_data_collection 'Collect (Nonius BV, 1997-2000)'
_computing_data_reduction
;
HKL Denzo and Scalepack (Otwinowsky & Minor, 1997)
;
_computing_molecular_graphics 'SHELXTL/PC (Sheldrick, 1990)'
_computing_publication_material 'SHELXL-97 (Sheldrick, 1997)'
_computing_structure_refinement 'SHELXL-97 (Sheldrick, 1997)'
_computing_structure_solution 'SHELXS-97 (Sheldrick, 1997)'
_diffrn_ambient_temperature 173(2)
_diffrn_detector 'CCD plate'
_diffrn_detector_area_resol_mean 9
_diffrn_measured_fraction_theta_full 1.85
_diffrn_measured_fraction_theta_max 1.85
_diffrn_measurement_device '95mm CCD camera on \k-goniostat'
_diffrn_measurement_device_type KappaCCD
_diffrn_measurement_method 'CCD rotation images, thick slices'
_diffrn_radiation_monochromator 'horizonally mounted graphite crystal'
_diffrn_radiation_probe x-ray
_diffrn_radiation_type Mok\a
_diffrn_radiation_wavelength 0.71073
_diffrn_reflns_av_R_equivalents 0.0000
_diffrn_reflns_av_sigmaI/netI 0.0343
_diffrn_reflns_limit_h_max 11
_diffrn_reflns_limit_h_min -11
_diffrn_reflns_limit_k_max 18
_diffrn_reflns_limit_k_min -16
_diffrn_reflns_limit_l_max 15
_diffrn_reflns_limit_l_min -16
_diffrn_reflns_number 3173
_diffrn_reflns_theta_full 25.04
_diffrn_reflns_theta_max 25.04
_diffrn_reflns_theta_min 3.03
_diffrn_source 'Enraf Nonius FR590'
_diffrn_standards_decay_% 0
_exptl_absorpt_coefficient_mu 1.246
_exptl_absorpt_correction_type none
_exptl_crystal_colour colourless
_exptl_crystal_density_diffrn 1.249
_exptl_crystal_description plate
_exptl_crystal_F_000 735
_exptl_crystal_size_max 0.20
_exptl_crystal_size_mid 0.10
_exptl_crystal_size_min 0.05
_refine_diff_density_max 0.236
_refine_diff_density_min -0.198
_refine_diff_density_rms 0.047
_refine_ls_abs_structure_details 'Flack H D (1983), Acta Cryst. A39, 876-881'
_refine_ls_abs_structure_Flack 0.48(2)
_refine_ls_extinction_method none
_refine_ls_goodness_of_fit_ref 1.061
_refine_ls_hydrogen_treatment constr
_refine_ls_matrix_type full
_refine_ls_number_parameters 208
_refine_ls_number_reflns 3173
_refine_ls_number_restraints 0
_refine_ls_restrained_S_all 1.061
_refine_ls_R_factor_all 0.0306
_refine_ls_R_factor_gt 0.0277
_refine_ls_shift/su_max 0.001
_refine_ls_shift/su_mean 0.000
_refine_ls_structure_factor_coef Fsqd
_refine_ls_weighting_details
;
w=1/[\s^2^(Fo^2^)+(0.0263P)^2^+1.8462P] where P=(Fo^2^+2Fc^2^)/3
;
_refine_ls_weighting_scheme calc
_refine_ls_wR_factor_gt 0.0661
_refine_ls_wR_factor_ref 0.0678
_reflns_number_gt 3019
_reflns_number_total 3173
_reflns_threshold_expression >2sigma(I)
_cod_data_source_file ja052981rsi20050617_083529.cif
_cod_data_source_block compound_5
_cod_original_sg_symbol_H-M 'C c'
_cod_database_code 4111824

loop_
_symmetry_equiv_pos_as_xyz
'x, y, z'
'x, -y, z+1/2'
'x+1/2, y+1/2, z'
'x+1/2, -y+1/2, z+1/2'

loop_
_atom_site_label
_atom_site_type_symbol
_atom_site_fract_x
_atom_site_fract_y
_atom_site_fract_z
_atom_site_U_iso_or_equiv
_atom_site_adp_type
_atom_site_occupancy
_atom_site_symmetry_multiplicity
_atom_site_calc_flag
_atom_site_refinement_flags
_atom_site_disorder_assembly
_atom_site_disorder_group
C1 C 0.9346(3) 0.8605(2) -0.0475(2) 0.0337(7) Uani 1 1 d . . .
H1 H 0.9311 0.8823 -0.1271 0.040 Uiso 1 1 calc R . .
C2 C 0.8322(3) 0.78197(19) -0.0226(2) 0.0336(7) Uani 1 1 d . A .
H2 H 0.7564 0.7483 -0.0845 0.040 Uiso 1 1 calc R . .
B3 B 0.7846(4) 0.8854(2) 0.0047(3) 0.0326(8) Uani 1 1 d . . .
B4 B 0.9571(4) 0.9368(2) 0.0434(3) 0.0325(8) Uani 1 1 d . A .
B5 B 1.0993(4) 0.8608(2) 0.0321(3) 0.0325(8) Uani 1 1 d . A .
B6 B 1.0159(4) 0.7619(2) -0.0152(3) 0.0333(10) Uani 1 1 d . A .
B7 B 0.7750(4) 0.7976(2) 0.0891(3) 0.0329(9) Uani 1 1 d . A .
B8 B 0.8576(4) 0.8962(2) 0.1358(3) 0.0333(8) Uani 1 1 d . A .
B9 B 1.0491(4) 0.8801(2) 0.1503(3) 0.0341(8) Uani 1 1 d . . .
H9 H 1.1253 0.9146 0.2113 0.041 Uiso 0.293(3) 1 calc PR A 1
I I 1.1980 0.946541(17) 0.2667 0.04658(11) Uani 0.707(3) 1 d P A 2
B10 B 1.0874(4) 0.7726(2) 0.1163(3) 0.0317(8) Uani 1 1 d . A .
B11 B 0.9163(4) 0.7219(3) 0.0759(3) 0.0345(9) Uani 1 1 d . . .
B12 B 0.9399(4) 0.7955(2) 0.1805(3) 0.0321(8) Uani 1 1 d . A .
H12 H 0.9430 0.7737 0.2601 0.038 Uiso 0.434(5) 1 calc PR B 1
Cl Cl 0.9433(2) 0.75912(13) 0.30895(15) 0.0651(8) Uani 0.566(5) 1 d P A 2
C13 C 0.6492(4) 0.9308(2) -0.0610(3) 0.0447(8) Uani 1 1 d . . .
H13A H 0.6473 0.9193 -0.1328 0.067 Uiso 1 1 calc R . .
H13B H 0.6555 0.9926 -0.0488 0.067 Uiso 1 1 calc R . .
H13C H 0.5603 0.9086 -0.0422 0.067 Uiso 1 1 calc R . .
C14 C 0.9722(4) 1.0353(2) 0.0172(3) 0.0458(9) Uani 1 1 d . . .
H14A H 0.8796 1.0643 0.0168 0.069 Uiso 1 1 calc R A .
H14B H 0.9984 1.0406 -0.0495 0.069 Uiso 1 1 calc R . .
H14C H 1.0478 1.0616 0.0683 0.069 Uiso 1 1 calc R . .
C15 C 1.2427(4) 0.8905(2) -0.0051(3) 0.0440(8) Uani 1 1 d . . .
H15A H 1.2168 0.9149 -0.0731 0.066 Uiso 1 1 calc R A .
H15B H 1.3065 0.8410 -0.0065 0.066 Uiso 1 1 calc R . .
H15C H 1.2930 0.9337 0.0414 0.066 Uiso 1 1 calc R . .
C16 C 1.0670(5) 0.7055(3) -0.0974(3) 0.0486(10) Uani 1 1 d . . .
H16A H 1.0703 0.7403 -0.1574 0.073 Uiso 1 1 calc R A .
H16B H 0.9990 0.6580 -0.1157 0.073 Uiso 1 1 calc R . .
H16C H 1.1639 0.6827 -0.0706 0.073 Uiso 1 1 calc R . .
C17 C 0.6194(4) 0.7641(2) 0.1035(3) 0.0458(9) Uani 1 1 d . . .
H17A H 0.5650 0.7434 0.0386 0.069 Uiso 1 1 calc R A .
H17B H 0.5660 0.8110 0.1279 0.069 Uiso 1 1 calc R . .
H17C H 0.6318 0.7173 0.1528 0.069 Uiso 1 1 calc R . .
C18 C 0.7805(4) 0.9591(2) 0.2059(3) 0.0465(9) Uani 1 1 d . . .
H18A H 0.6886 0.9801 0.1665 0.070 Uiso 1 1 calc R A .
H18B H 0.8445 1.0076 0.2284 0.070 Uiso 1 1 calc R . .
H18C H 0.7619 0.9274 0.2649 0.070 Uiso 1 1 calc R . .
C20 C 1.2331(4) 0.7187(2) 0.1689(2) 0.0382(8) Uani 1 1 d . . .
H20A H 1.2639 0.6815 0.1183 0.057 Uiso 1 1 calc R A .
H20B H 1.2108 0.6837 0.2244 0.057 Uiso 1 1 calc R . .
H20C H 1.3113 0.7588 0.1955 0.057 Uiso 1 1 calc R . .
C21 C 0.8881(4) 0.6205(2) 0.0815(3) 0.0498(10) Uani 1 1 d . A .
H21A H 0.8384 0.5999 0.0152 0.075 Uiso 1 1 calc R . .
H21B H 0.8278 0.6091 0.1319 0.075 Uiso 1 1 calc R . .
H21C H 0.9811 0.5907 0.1008 0.075 Uiso 1 1 calc R . .

loop_
_atom_site_aniso_label
_atom_site_aniso_U_11
_atom_site_aniso_U_22
_atom_site_aniso_U_33
_atom_site_aniso_U_23
_atom_site_aniso_U_13
_atom_site_aniso_U_12
C1 0.0328(18) 0.0358(18) 0.0334(17) 0.0057(13) 0.0086(14) -0.0001(14)
C2 0.0319(16) 0.0320(16) 0.0366(17) -0.0022(13) 0.0061(13) -0.0033(12)
B3 0.0299(17) 0.0312(18) 0.0378(19) 0.0003(14) 0.0089(15) -0.0023(14)
B4 0.0285(17) 0.0319(19) 0.0371(19) 0.0033(14) 0.0062(14) -0.0010(14)
B5 0.0299(18) 0.0306(19) 0.0366(19) -0.0004(14) 0.0053(15) 0.0001(13)
B6 0.029(2) 0.029(2) 0.042(2) -0.0029(16) 0.0075(17) 0.0000(15)
B7 0.0276(19) 0.032(2) 0.040(2) 0.0044(15) 0.0090(16) 0.0031(15)
B8 0.0290(18) 0.0340(19) 0.0378(19) 0.0031(14) 0.0085(14) 0.0037(14)
B9 0.0300(18) 0.0339(18) 0.038(2) -0.0030(14) 0.0050(15) -0.0007(14)
I 0.04477(16) 0.05060(18) 0.03993(16) -0.01065(18) -0.00322(10) -0.00960(18)
B10 0.0283(17) 0.0317(18) 0.0365(19) 0.0001(14) 0.0095(14) -0.0001(14)
B11 0.0272(19) 0.033(2) 0.045(2) 0.0006(16) 0.0092(17) 0.0057(15)
B12 0.0289(18) 0.0336(19) 0.0329(18) 0.0035(14) 0.0038(15) 0.0055(14)
Cl 0.0562(12) 0.0762(14) 0.0650(14) 0.0091(9) 0.0172(9) 0.0101(9)
C13 0.0375(19) 0.048(2) 0.047(2) 0.0028(16) 0.0048(15) 0.0041(15)
C14 0.044(2) 0.0374(19) 0.056(2) 0.0025(15) 0.0111(17) -0.0058(15)
C15 0.0377(18) 0.0389(19) 0.057(2) 0.0042(15) 0.0120(16) -0.0007(14)
C16 0.047(2) 0.049(2) 0.053(2) -0.0079(18) 0.0175(19) 0.0038(18)
C17 0.0393(19) 0.040(2) 0.059(2) 0.0047(16) 0.0125(16) 0.0014(15)
C18 0.056(2) 0.0375(19) 0.044(2) -0.0038(14) 0.0037(17) 0.0027(15)
C20 0.0363(17) 0.0427(19) 0.0377(18) 0.0037(13) 0.0123(14) -0.0015(14)
C21 0.039(2) 0.040(2) 0.074(3) -0.0089(17) 0.019(2) -0.0083(16)

loop_
_atom_type_symbol
_atom_type_description
_atom_type_scat_dispersion_real
_atom_type_scat_dispersion_imag
_atom_type_scat_source
C C 0.0033 0.0016 'International Tables Vol C Tables 4.2.6.8 and 6.1.1.4'
H H 0.0000 0.0000 'International Tables Vol C Tables 4.2.6.8 and 6.1.1.4'
B B 0.0013 0.0007 'International Tables Vol C Tables 4.2.6.8 and 6.1.1.4'
Cl Cl 0.1484 0.1585 'International Tables Vol C Tables 4.2.6.8 and 6.1.1.4'
I I -0.4742 1.8119 'International Tables Vol C Tables 4.2.6.8 and 6.1.1.4'

loop_
_geom_angle_atom_site_label_1
_geom_angle_atom_site_label_2
_geom_angle_atom_site_label_3
_geom_angle
C2 C1 B4 112.2(2)
C2 C1 B5 111.9(2)
B4 C1 B5 64.5(2)
C2 C1 B3 61.96(19)
B4 C1 B3 63.1(2)
B5 C1 B3 117.0(2)
C2 C1 B6 62.0(2)
B4 C1 B6 117.0(3)
B5 C1 B6 62.8(2)
B3 C1 B6 116.7(2)
C2 C1 H1 121.0
B4 C1 H1 117.0
B5 C1 H1 117.3
B3 C1 H1 116.1
B6 C1 H1 116.3
C1 C2 B11 111.8(3)
C1 C2 B7 111.7(2)
B11 C2 B7 64.4(2)
C1 C2 B3 61.90(19)
B11 C2 B3 116.8(3)
B7 C2 B3 62.8(2)
C1 C2 B6 62.0(2)
B11 C2 B6 62.9(2)
B7 C2 B6 116.7(3)
B3 C2 B6 116.7(2)
C1 C2 H2 121.1
B11 C2 H2 117.3
B7 C2 H2 117.5
B3 C2 H2 116.3
B6 C2 H2 116.2
C13 B3 C1 120.4(3)
C13 B3 C2 120.9(3)
C1 B3 C2 56.14(18)
C13 B3 B8 129.3(3)
C1 B3 B8 103.6(2)
C2 B3 B8 103.5(2)
C13 B3 B4 123.4(3)
C1 B3 B4 57.33(19)
C2 B3 B4 102.9(2)
B8 B3 B4 60.8(2)
C13 B3 B7 124.6(3)
C1 B3 B7 103.1(2)
C2 B3 B7 57.86(19)
B8 B3 B7 60.0(2)
B4 B3 B7 108.0(3)
C14 B4 C1 121.7(3)
C14 B4 B9 127.9(3)
C1 B4 B9 102.2(2)
C14 B4 B3 118.8(3)
C1 B4 B3 59.5(2)
B9 B4 B3 106.7(2)
C14 B4 B8 124.8(3)
C1 B4 B8 104.0(2)
B9 B4 B8 60.0(2)
B3 B4 B8 59.2(2)
C14 B4 B5 121.1(3)
C1 B4 B5 58.09(19)
B9 B4 B5 59.15(19)
B3 B4 B5 108.7(2)
B8 B4 B5 108.3(2)
C15 B5 C1 121.5(3)
C15 B5 B9 128.2(3)
C1 B5 B9 101.6(2)
C15 B5 B6 118.5(3)
C1 B5 B6 59.4(2)
B9 B5 B6 107.1(3)
C15 B5 B10 125.3(3)
C1 B5 B10 103.7(2)
B9 B5 B10 60.37(19)
B6 B5 B10 59.3(2)
C15 B5 B4 121.0(3)
C1 B5 B4 57.39(19)
B9 B5 B4 59.16(19)
B6 B5 B4 108.3(2)
B10 B5 B4 108.3(2)
C16 B6 C1 120.2(3)
C16 B6 C2 119.8(3)
C1 B6 C2 56.05(19)
C16 B6 B10 130.6(3)
C1 B6 B10 103.4(3)
C2 B6 B10 102.9(3)
C16 B6 B11 124.0(3)
C1 B6 B11 102.7(2)
C2 B6 B11 57.4(2)
B10 B6 B11 59.9(2)
C16 B6 B5 124.5(3)
C1 B6 B5 57.78(19)
C2 B6 B5 103.1(2)
B10 B6 B5 60.6(2)
B11 B6 B5 107.9(2)
C17 B7 C2 120.5(3)
C17 B7 B8 125.9(3)
C2 B7 B8 104.3(2)
C17 B7 B12 127.0(3)
C2 B7 B12 103.2(2)
B8 B7 B12 60.7(2)
C17 B7 B3 119.0(3)
C2 B7 B3 59.3(2)
B8 B7 B3 59.6(2)
B12 B7 B3 108.0(3)
C17 B7 B11 120.1(3)
C2 B7 B11 57.4(2)
B8 B7 B11 108.7(3)
B12 B7 B11 60.0(2)
B3 B7 B11 108.1(3)
C18 B8 B3 120.3(3)
C18 B8 B7 121.0(3)
B3 B8 B7 60.5(2)
C18 B8 B9 124.9(3)
B3 B8 B9 106.5(2)
B7 B8 B9 106.1(2)
C18 B8 B12 122.9(3)
B3 B8 B12 108.0(2)
B7 B8 B12 59.69(19)
B9 B8 B12 58.89(19)
C18 B8 B4 122.3(3)
B3 B8 B4 60.1(2)
B7 B8 B4 107.8(3)
B9 B8 B4 58.9(2)
B12 B8 B4 106.9(2)
B12 B9 B5 110.2(2)
B12 B9 B4 110.3(2)
B5 B9 B4 61.7(2)
B12 B9 B8 60.98(19)
B5 B9 B8 111.1(3)
B4 B9 B8 61.0(2)
B12 B9 B10 60.81(19)
B5 B9 B10 60.68(19)
B4 B9 B10 110.5(3)
B8 B9 B10 110.5(2)
B12 B9 I 121.1(2)
B5 B9 I 119.3(2)
B4 B9 I 120.0(2)
B8 B9 I 120.7(2)
B10 B9 I 120.1(2)
B12 B9 H9 120.6
B5 B9 H9 120.0
B4 B9 H9 120.1
B8 B9 H9 120.0
B10 B9 H9 120.5
I B9 H9 0.7
C20 B10 B6 120.4(3)
C20 B10 B11 122.1(3)
B6 B10 B11 60.4(2)
C20 B10 B9 123.9(3)
B6 B10 B9 106.6(2)
B11 B10 B9 106.3(2)
C20 B10 B5 121.1(2)
B6 B10 B5 60.2(2)
B11 B10 B5 108.0(3)
B9 B10 B5 58.95(19)
C20 B10 B12 123.1(3)
B6 B10 B12 108.5(2)
B11 B10 B12 60.3(2)
B9 B10 B12 58.83(19)
B5 B10 B12 107.2(2)
C21 B11 C2 121.7(3)
C21 B11 B10 124.7(3)
C2 B11 B10 104.6(3)
C21 B11 B6 119.2(3)
C2 B11 B6 59.7(2)
B10 B11 B6 59.7(2)
C21 B11 B12 126.1(3)
C2 B11 B12 103.2(3)
B10 B11 B12 60.5(2)
B6 B11 B12 108.1(2)
C21 B11 B7 120.5(3)
C2 B11 B7 58.2(2)
B10 B11 B7 108.3(3)
B6 B11 B7 109.0(3)
B12 B11 B7 59.3(2)
B9 B12 B7 107.0(2)
B9 B12 B11 106.7(3)
B7 B12 B11 60.7(2)
B9 B12 B10 60.36(19)
B7 B12 B10 108.5(2)
B11 B12 B10 59.3(2)
B9 B12 B8 60.13(19)
B7 B12 B8 59.6(2)
B11 B12 B8 108.3(3)
B10 B12 B8 109.4(2)
B9 B12 Cl 123.2(2)
B7 B12 Cl 121.3(2)
B11 B12 Cl 121.5(2)
B10 B12 Cl 121.3(2)
B8 B12 Cl 121.3(2)
B9 B12 H12 122.5
B7 B12 H12 121.8
B11 B12 H12 122.1
B10 B12 H12 121.1
B8 B12 H12 121.1
Cl B12 H12 0.7
B3 C13 H13A 109.5
B3 C13 H13B 109.5
H13A C13 H13B 109.5
B3 C13 H13C 109.5
H13A C13 H13C 109.5
H13B C13 H13C 109.5
B4 C14 H14A 109.5
B4 C14 H14B 109.5
H14A C14 H14B 109.5
B4 C14 H14C 109.5
H14A C14 H14C 109.5
H14B C14 H14C 109.5
B5 C15 H15A 109.5
B5 C15 H15B 109.5
H15A C15 H15B 109.5
B5 C15 H15C 109.5
H15A C15 H15C 109.5
H15B C15 H15C 109.5
B6 C16 H16A 109.5
B6 C16 H16B 109.5
H16A C16 H16B 109.5
B6 C16 H16C 109.5
H16A C16 H16C 109.5
H16B C16 H16C 109.5
B7 C17 H17A 109.5
B7 C17 H17B 109.5
H17A C17 H17B 109.5
B7 C17 H17C 109.5
H17A C17 H17C 109.5
H17B C17 H17C 109.5
B8 C18 H18A 109.5
B8 C18 H18B 109.5
H18A C18 H18B 109.5
B8 C18 H18C 109.5
H18A C18 H18C 109.5
H18B C18 H18C 109.5
B10 C20 H20A 109.5
B10 C20 H20B 109.5
H20A C20 H20B 109.5
B10 C20 H20C 109.5
H20A C20 H20C 109.5
H20B C20 H20C 109.5
B11 C21 H21A 109.5
B11 C21 H21B 109.5
H21A C21 H21B 109.5
B11 C21 H21C 109.5
H21A C21 H21C 109.5
H21B C21 H21C 109.5

loop_
_geom_bond_atom_site_label_1
_geom_bond_atom_site_label_2
_geom_bond_distance
C1 C2 1.632(4)
C1 B4 1.693(5)
C1 B5 1.706(5)
C1 B3 1.734(5)
C1 B6 1.737(5)
C1 H1 1.1200
C2 B11 1.693(5)
C2 B7 1.708(5)
C2 B3 1.735(5)
C2 B6 1.737(5)
C2 H2 1.1200
B3 C13 1.573(5)
B3 B8 1.778(5)
B3 B4 1.794(5)
B3 B7 1.795(5)
B4 C14 1.592(4)
B4 B9 1.770(5)
B4 B8 1.808(5)
B4 B5 1.814(5)
B5 C15 1.593(5)
B5 B9 1.770(5)
B5 B6 1.794(5)
B5 B10 1.801(5)
B6 C16 1.561(5)
B6 B10 1.778(5)
B6 B11 1.790(5)
B7 C17 1.600(5)
B7 B8 1.785(5)
B7 B12 1.787(5)
B7 B11 1.812(5)
B8 C18 1.624(5)
B8 B9 1.790(5)
B8 B12 1.805(5)
B9 B12 1.767(5)
B9 B10 1.795(5)
B9 I 2.159(4)
B9 H9 1.1200
B10 C20 1.649(5)
B10 B11 1.782(5)
B10 B12 1.803(5)
B11 C21 1.611(6)
B11 B12 1.800(5)
B12 Cl 1.816(4)
B12 H12 1.1200
C13 H13A 0.9800
C13 H13B 0.9800
C13 H13C 0.9800
C14 H14A 0.9800
C14 H14B 0.9800
C14 H14C 0.9800
C15 H15A 0.9800
C15 H15B 0.9800
C15 H15C 0.9800
C16 H16A 0.9800
C16 H16B 0.9800
C16 H16C 0.9800
C17 H17A 0.9800
C17 H17B 0.9800
C17 H17C 0.9800
C18 H18A 0.9800
C18 H18B 0.9800
C18 H18C 0.9800
C20 H20A 0.9800
C20 H20B 0.9800
C20 H20C 0.9800
C21 H21A 0.9800
C21 H21B 0.9800
C21 H21C 0.9800

loop_
_geom_torsion_atom_site_label_1
_geom_torsion_atom_site_label_2
_geom_torsion_atom_site_label_3
_geom_torsion_atom_site_label_4
_geom_torsion
I B9 B12 Cl 0.4(4)
